data_1534771
loop_
_publ_author_name
'Lukachuk, M.'
'Kal'ichak, Ya.M.'
'Poettgen, R.'
'Dzevenko, M.'

_publ_section_title
;
 On the Crystal Chemistry of Tm2 Ni1.896(4) In, Tm2.22(2) Ni1.81(1)
 In0.78(2), Tm4.83(3) Ni2 In1.17(3), and Er5 Ni2 In
;
_journal_name_full 'Journal of Solid State Chemistry'
_journal_page_first 1247
_journal_page_last 1253
_journal_volume 178
_journal_year 2005
_chemical_formula_sum 'In1.18 Ni2 Tm4.82'
_chemical_name_systematic 'Tm4.82 Ni2 In1.18'
_space_group_IT_number 140
_symmetry_space_group_name_Hall '-I 4 2c'
_symmetry_space_group_name_H-M 'I 4/m c m'
_cell_angle_alpha 90
_cell_angle_beta 90
_cell_angle_gamma 90
_cell_formula_units_Z 4
_cell_length_a 7.51
_cell_length_b 7.51
_cell_length_c 13.171
_cell_volume 742.846
_citation_journal_id_ASTM JSSCBI
_cod_data_source_file Lukachuk_JSSCBI_2005_1814.cif
_cod_data_source_block In1.18Ni2Tm4.82
_cod_original_cell_volume 742.8458
_cod_database_code 1534771

loop_
_symmetry_equiv_pos_as_xyz
x,y,z
-y,x,z
-x,-y,z
y,-x,z
x,-y,-z+1/2
y,x,-z+1/2
-x,y,-z+1/2
-y,-x,-z+1/2
-x,-y,-z
y,-x,-z
x,y,-z
-y,x,-z
-x,y,z-1/2
-y,-x,z-1/2
x,-y,z-1/2
y,x,z-1/2
x+1/2,y+1/2,z+1/2
-y+1/2,x+1/2,z+1/2
-x+1/2,-y+1/2,z+1/2
y+1/2,-x+1/2,z+1/2
x+1/2,-y+1/2,-z+1
y+1/2,x+1/2,-z+1
-x+1/2,y+1/2,-z+1
-y+1/2,-x+1/2,-z+1
-x+1/2,-y+1/2,-z+1/2
y+1/2,-x+1/2,-z+1/2
x+1/2,y+1/2,-z+1/2
-y+1/2,x+1/2,-z+1/2
-x+1/2,y+1/2,z
-y+1/2,-x+1/2,z
x+1/2,-y+1/2,z
y+1/2,x+1/2,z

loop_
_atom_site_label
_atom_site_type_symbol
_atom_site_fract_x
_atom_site_fract_y
_atom_site_fract_z
_atom_site_occupancy
_atom_site_U_iso_or_equiv
Tm2 Tm 0.15842 0.65842 0.13671 1 0.0
In1 In 0 0 0 0.17 0.0
Ni1 Ni 0.6297 0.1297 0 1 0.0
Tm1 Tm 0 0 0 0.83 0.0
In2 In 0 0 0.25 1 0.0
